data_1532420
loop_
_publ_author_name
'Yosida, Y.'

_publ_section_title
;
 Surface superconductivity and structural analysis of Y C2 single crystals
 encapsulated in carbon nanocages
;
_journal_name_full 'Journal of Applied Physics'
_journal_page_first 5494
_journal_page_last 5497
_journal_volume 92
_journal_year 2002
_chemical_formula_sum 'C2 Y'
_chemical_name_systematic 'Y C2'
_space_group_IT_number 139
_symmetry_space_group_name_Hall '-I 4 2'
_symmetry_space_group_name_H-M 'I 4/m m m'
_cell_angle_alpha 90
_cell_angle_beta 90
_cell_angle_gamma 90
_cell_formula_units_Z 2
_cell_length_a 3.6771
_cell_length_b 3.6771
_cell_length_c 6.1882
_cell_volume 83.671
_citation_journal_id_ASTM JAPIAU
_cod_data_source_file Yosida_JAPIAU_2002_1142.cif
_cod_data_source_block C2Y1
_cod_original_cell_volume 83.67105
_cod_original_formula_sum 'C2 Y1'
_cod_database_code 1532420

loop_
_symmetry_equiv_pos_as_xyz
x,y,z
-y,x,z
-x,-y,z
y,-x,z
x,-y,-z
y,x,-z
-x,y,-z
-y,-x,-z
-x,-y,-z
y,-x,-z
x,y,-z
-y,x,-z
-x,y,z
-y,-x,z
x,-y,z
y,x,z
x+1/2,y+1/2,z+1/2
-y+1/2,x+1/2,z+1/2
-x+1/2,-y+1/2,z+1/2
y+1/2,-x+1/2,z+1/2
x+1/2,-y+1/2,-z+1/2
y+1/2,x+1/2,-z+1/2
-x+1/2,y+1/2,-z+1/2
-y+1/2,-x+1/2,-z+1/2
-x+1/2,-y+1/2,-z+1/2
y+1/2,-x+1/2,-z+1/2
x+1/2,y+1/2,-z+1/2
-y+1/2,x+1/2,-z+1/2
-x+1/2,y+1/2,z+1/2
-y+1/2,-x+1/2,z+1/2
x+1/2,-y+1/2,z+1/2
y+1/2,x+1/2,z+1/2

loop_
_atom_site_label
_atom_site_type_symbol
_atom_site_fract_x
_atom_site_fract_y
_atom_site_fract_z
_atom_site_occupancy
_atom_site_U_iso_or_equiv
Y1 Y 0 0 0 1 0.0
C1 C 0 0 0.3951 1 0.0
